data_4025001
loop_
_publ_author_name
'Jarugu Narasimha Moorthy'
'Palani Natarajan'
'Paloth Venugopalan'

_publ_contact_author_address
;Departmet of chemistry
Indian Institute of Technology - Kanpur
Kanpur - 208 016
INDIA
;
_publ_contact_author_email moorthy@iitk.ac.in
_publ_contact_author_fax +915122597436
_publ_contact_author_name 'Prof. J. N. Moorthy'
_publ_contact_author_phone +915122597498
_publ_section_title
;
Abundant Lattice Inclusion Phenomenon with Sterically Hindered and
Inherently Shape-Selective Tetraarylpyrenes
;
_journal_name_full 'Journal of Organic Chemistry'
_journal_page_first 8566
_journal_page_last 8577
_journal_paper_doi 10.1021/jo901465f
_journal_volume 74
_journal_year 2009
_chemical_formula_moiety 'C52 H50 O4, 2(C7 H8)'
_chemical_formula_sum 'C66 H66 O4'
_chemical_formula_weight 923.19
_chemical_name_common tetra(2,6-dimethyl-4-methoxyphenyl)pyrene
_chemical_name_systematic
;
 tetra(2,6-dimethyl-4-methoxyphenyl)pyrene
;
_space_group_IT_number 14
_symmetry_cell_setting monoclinic
_symmetry_Int_Tables_number 14
_symmetry_space_group_name_Hall '-P 2ybc'
_symmetry_space_group_name_H-M 'P 1 21/c 1'
_atom_sites_solution_hydrogens geom
_atom_sites_solution_primary direct
_atom_sites_solution_secondary difmap
_audit_creation_method SHELXL-97
_cell_angle_alpha 90.00
_cell_angle_beta 103.795(3)
_cell_angle_gamma 90.00
_cell_formula_units_Z 4
_cell_length_a 23.454(3)
_cell_length_b 15.330(2)
_cell_length_c 14.843(2)
_cell_measurement_reflns_used 1870
_cell_measurement_temperature 100(2)
_cell_measurement_theta_max 23.21
_cell_measurement_theta_min 2.27
_cell_volume 5182.8(12)
_computing_cell_refinement 'Bruker SAINT'
_computing_data_collection 'Bruker APEX'
_computing_data_reduction 'Bruker SAINT'
_computing_molecular_graphics 'SHELXL 5.1, XP (Sheldrick, 1994)'
_computing_publication_material SHELXS-97
_computing_structure_refinement 'SHELXL-97 (Sheldrick, 2008)'
_computing_structure_solution 'SHELXS-97 (Sheldrick, 2008)'
_diffrn_ambient_temperature 100(2)
_diffrn_measured_fraction_theta_full 0.992
_diffrn_measured_fraction_theta_max 0.992
_diffrn_measurement_device_type 'Bruker SMART APEX'
_diffrn_measurement_method 'phi and omega scans'
_diffrn_radiation_monochromator graphite
_diffrn_radiation_source 'fine-focus sealed tube'
_diffrn_radiation_type MoK\a
_diffrn_radiation_wavelength 0.71073
_diffrn_reflns_av_R_equivalents 0.0771
_diffrn_reflns_av_sigmaI/netI 0.0908
_diffrn_reflns_limit_h_max 27
_diffrn_reflns_limit_h_min -27
_diffrn_reflns_limit_k_max 18
_diffrn_reflns_limit_k_min -15
_diffrn_reflns_limit_l_max 17
_diffrn_reflns_limit_l_min -15
_diffrn_reflns_number 26572
_diffrn_reflns_theta_full 25.00
_diffrn_reflns_theta_max 25.00
_diffrn_reflns_theta_min 2.23
_exptl_absorpt_coefficient_mu 0.072
_exptl_absorpt_correction_type none
_exptl_crystal_colour 'color less'
_exptl_crystal_density_diffrn 1.183
_exptl_crystal_density_method 'not measured'
_exptl_crystal_description 'big cubes'
_exptl_crystal_F_000 1976
_exptl_crystal_size_max 0.2
_exptl_crystal_size_mid 0.1
_exptl_crystal_size_min 0.1
_refine_diff_density_max 0.234
_refine_diff_density_min -0.212
_refine_diff_density_rms 0.052
_refine_ls_extinction_method none
_refine_ls_goodness_of_fit_ref 1.021
_refine_ls_hydrogen_treatment constr
_refine_ls_matrix_type full
_refine_ls_number_parameters 628
_refine_ls_number_reflns 9068
_refine_ls_number_restraints 0
_refine_ls_restrained_S_all 1.021
_refine_ls_R_factor_all 0.1174
_refine_ls_R_factor_gt 0.0613
_refine_ls_shift/su_max 0.001
_refine_ls_shift/su_mean 0.000
_refine_ls_structure_factor_coef Fsqd
_refine_ls_weighting_details 'calc w=1/[\s^2^(Fo^2^)+(0.0372P)^2^+0.0000P] where P=(Fo^2^+2Fc^2^)/3'
_refine_ls_weighting_scheme calc
_refine_ls_wR_factor_gt 0.1175
_refine_ls_wR_factor_ref 0.1338
_reflns_number_gt 5068
_reflns_number_total 9068
_reflns_threshold_expression >2sigma(I)
_cod_data_source_file jo901465f_si_001_21.cif
_cod_data_source_block H2.G18
_cod_depositor_comments
;
The following automatic conversions were performed:
'_symmetry_cell_setting' value 'Monoclinic' changed to 'monoclinic'
according to '/home/saulius/struct/CIF-dictionaries/cif_core.dic'
dictionary named 'cif_core.dic' version 2.4.1 from 2010-06-29.

Automatic conversion script
Id: cif_fix_enum 1527 2010-12-29 10:47:43Z saulius 
;
_cod_original_sg_symbol_H-M 'P 21/c'
_cod_database_code 4025001

loop_
_symmetry_equiv_pos_as_xyz
'x, y, z'
'-x, y+1/2, -z+1/2'
'-x, -y, -z'
'x, -y-1/2, z-1/2'

loop_
_atom_site_label
_atom_site_type_symbol
_atom_site_fract_x
_atom_site_fract_y
_atom_site_fract_z
_atom_site_U_iso_or_equiv
_atom_site_adp_type
_atom_site_occupancy
_atom_site_symmetry_multiplicity
_atom_site_calc_flag
_atom_site_refinement_flags
_atom_site_disorder_assembly
_atom_site_disorder_group
O4 O 0.14245(7) 0.58474(10) 0.76446(12) 0.0367(5) Uani 1 1 d . . .
O3 O 0.18535(7) 1.37951(11) 0.78761(12) 0.0379(5) Uani 1 1 d . . .
C1 C 0.11917(10) 1.15040(15) 0.87204(18) 0.0263(6) Uani 1 1 d . . .
C2 C 0.09751(10) 0.82635(15) 0.85433(17) 0.0270(6) Uani 1 1 d . . .
C3 C 0.08327(10) 0.71702(15) 0.73388(18) 0.0305(6) Uani 1 1 d . . .
H3 H 0.0642 0.6978 0.6750 0.037 Uiso 1 1 calc R . .
C4 C 0.09183(10) 1.07001(15) 0.89986(17) 0.0266(6) Uani 1 1 d . . .
C5 C 0.15610(10) 0.69554(16) 0.87548(18) 0.0314(6) Uani 1 1 d . . .
H5 H 0.1859 0.6617 0.9113 0.038 Uiso 1 1 calc R . .
C6 C 0.02196(9) 0.99748(15) 0.97394(16) 0.0242(6) Uani 1 1 d . . .
C7 C -0.03203(10) 0.84274(15) 1.01446(17) 0.0283(6) Uani 1 1 d . . .
H7 H -0.0496 0.7914 1.0275 0.034 Uiso 1 1 calc R . .
C8 C 0.16311(10) 1.19508(15) 0.93602(17) 0.0274(6) Uani 1 1 d . . .
C9 C 0.12280(10) 1.25866(15) 0.75580(18) 0.0297(6) Uani 1 1 d . . .
H9 H 0.1100 1.2797 0.6956 0.036 Uiso 1 1 calc R . .
C10 C 0.03770(10) 0.91551(15) 0.94209(17) 0.0260(6) Uani 1 1 d . . .
C11 C 0.08068(10) 0.91116(15) 0.89051(17) 0.0264(6) Uani 1 1 d . . .
C12 C 0.00896(10) 0.83897(15) 0.96509(17) 0.0285(6) Uani 1 1 d . . .
H12 H 0.0191 0.7849 0.9451 0.034 Uiso 1 1 calc R . .
C13 C 0.16542(10) 1.30426(16) 0.81978(19) 0.0296(6) Uani 1 1 d . . .
C14 C 0.04938(10) 1.07527(15) 0.95221(17) 0.0257(6) Uani 1 1 d . . .
C15 C 0.09931(10) 1.18245(16) 0.78110(18) 0.0289(6) Uani 1 1 d . . .
C16 C 0.06840(10) 0.79703(15) 0.76614(18) 0.0288(6) Uani 1 1 d . . .
C17 C 0.05301(10) 1.13394(16) 0.71047(17) 0.0345(7) Uani 1 1 d . . .
H17A H 0.0437 1.1662 0.6534 0.052 Uiso 1 1 calc R . .
H17B H 0.0183 1.1275 0.7335 0.052 Uiso 1 1 calc R . .
H17C H 0.0676 1.0774 0.6997 0.052 Uiso 1 1 calc R . .
C18 C 0.12626(10) 0.66604(15) 0.78902(18) 0.0282(6) Uani 1 1 d . . .
C19 C 0.10668(10) 0.98827(15) 0.87049(17) 0.0300(6) Uani 1 1 d . . .
H19 H 0.1350 0.9852 0.8362 0.036 Uiso 1 1 calc R . .
C20 C 0.14216(10) 0.77476(16) 0.90933(17) 0.0287(6) Uani 1 1 d . . .
C21 C 0.18551(10) 1.27262(15) 0.90872(18) 0.0302(6) Uani 1 1 d . . .
H21 H 0.2142 1.3032 0.9509 0.036 Uiso 1 1 calc R . .
C22 C 0.18715(8) 1.16126(12) 1.03289(13) 0.0402(7) Uani 1 1 d . . .
H22A H 0.2283 1.1743 1.0521 0.060 Uiso 0.50 1 calc PR . .
H22B H 0.1816 1.0993 1.0338 0.060 Uiso 0.50 1 calc PR . .
H22C H 0.1669 1.1886 1.0745 0.060 Uiso 0.50 1 calc PR . .
H22D H 0.1562 1.1338 1.0548 0.060 Uiso 0.50 1 calc PR . .
H22E H 0.2029 1.2089 1.0731 0.060 Uiso 0.50 1 calc PR . .
H22F H 0.2176 1.1195 1.0325 0.060 Uiso 0.50 1 calc PR . .
C23 C 0.02085(8) 0.85198(12) 0.70489(13) 0.0404(7) Uani 1 1 d R . .
H23A H 0.0044 0.8210 0.6485 0.061 Uiso 1 1 calc R . .
H23B H 0.0374 0.9060 0.6905 0.061 Uiso 1 1 calc R . .
H23C H -0.0094 0.8638 0.7369 0.061 Uiso 1 1 calc R . .
C24 C 0.17414(11) 0.80504(16) 1.00463(17) 0.0389(7) Uani 1 1 d . . .
H24A H 0.2053 0.7649 1.0301 0.058 Uiso 1 1 calc R . .
H24B H 0.1472 0.8074 1.0442 0.058 Uiso 1 1 calc R . .
H24C H 0.1903 0.8620 1.0003 0.058 Uiso 1 1 calc R . .
C25 C 0.84315(14) -0.0710(2) 0.4170(2) 0.0518(9) Uani 1 1 d . . .
H25 H 0.8526 -0.1240 0.4473 0.062 Uiso 1 1 calc R . .
C26 C 0.22421(11) 1.43205(16) 0.8549(2) 0.0409(7) Uani 1 1 d . . .
H26A H 0.2075 1.4415 0.9071 0.061 Uiso 1 1 calc R . .
H26B H 0.2300 1.4872 0.8277 0.061 Uiso 1 1 calc R . .
H26C H 0.2613 1.4028 0.8750 0.061 Uiso 1 1 calc R . .
C27 C 0.87242(12) 0.0041(2) 0.4545(2) 0.0448(8) Uani 1 1 d . . .
C28 C 0.10569(11) 0.54489(16) 0.68442(18) 0.0408(7) Uani 1 1 d . . .
H28A H 0.0660 0.5430 0.6912 0.061 Uiso 1 1 calc R . .
H28B H 0.1192 0.4866 0.6780 0.061 Uiso 1 1 calc R . .
H28C H 0.1072 0.5782 0.6303 0.061 Uiso 1 1 calc R . .
C29 C 0.85732(12) 0.08125(19) 0.4066(2) 0.0466(8) Uani 1 1 d . . .
H29 H 0.8767 0.1323 0.4300 0.056 Uiso 1 1 calc R . .
C30 C 0.81444(13) 0.0846(2) 0.3255(2) 0.0480(8) Uani 1 1 d . . .
H30 H 0.8050 0.1374 0.2948 0.058 Uiso 1 1 calc R . .
C31 C 0.79989(14) -0.0682(2) 0.3348(2) 0.0560(9) Uani 1 1 d . . .
H31 H 0.7808 -0.1192 0.3104 0.067 Uiso 1 1 calc R . .
C32 C 0.78533(13) 0.0093(2) 0.2898(2) 0.0562(9) Uani 1 1 d . . .
H32 H 0.7559 0.0114 0.2352 0.067 Uiso 1 1 calc R . .
C33 C 0.91931(14) 0.0010(2) 0.5434(2) 0.0742(11) Uani 1 1 d . . .
H33A H 0.9401 0.0555 0.5522 0.111 Uiso 1 1 calc R . .
H33B H 0.9462 -0.0454 0.5403 0.111 Uiso 1 1 calc R . .
H33C H 0.9015 -0.0090 0.5944 0.111 Uiso 1 1 calc R . .
O1 O 0.30456(7) 0.62642(10) 0.64242(12) 0.0364(5) Uani 1 1 d . . .
O2 O 0.34424(7) 1.40323(11) 0.64151(13) 0.0411(5) Uani 1 1 d . . .
C34 C 0.44850(10) 0.92403(15) 0.91849(17) 0.0256(6) Uani 1 1 d . . .
C35 C 0.39895(10) 1.17113(15) 0.78093(17) 0.0262(6) Uani 1 1 d . . .
C36 C 0.47725(9) 1.00197(15) 0.95783(16) 0.0254(6) Uani 1 1 d . . .
C37 C 0.41706(10) 1.08757(15) 0.83132(16) 0.0245(6) Uani 1 1 d . . .
C38 C 0.33049(10) 0.80642(16) 0.81474(17) 0.0286(6) Uani 1 1 d . . .
C39 C 0.36990(10) 0.74378(15) 0.66488(17) 0.0300(6) Uani 1 1 d . . .
H39 H 0.3827 0.7230 0.6142 0.036 Uiso 1 1 calc R . .
C40 C 0.46607(10) 0.84303(16) 0.96444(18) 0.0289(6) Uani 1 1 d . . .
H40 H 0.4478 0.7918 0.9392 0.035 Uiso 1 1 calc R . .
C41 C 0.46133(10) 1.08400(15) 0.91355(17) 0.0260(6) Uani 1 1 d . . .
C42 C 0.50878(10) 0.83937(16) 1.04396(18) 0.0294(6) Uani 1 1 d . . .
H42 H 0.5190 0.7855 1.0719 0.035 Uiso 1 1 calc R . .
C43 C 0.36409(11) 1.32592(16) 0.68376(18) 0.0319(6) Uani 1 1 d . . .
C44 C 0.34891(10) 1.21627(16) 0.79221(17) 0.0301(6) Uani 1 1 d . . .
C45 C 0.30524(10) 0.73116(15) 0.76725(17) 0.0294(6) Uani 1 1 d . . .
H45 H 0.2750 0.7024 0.7855 0.035 Uiso 1 1 calc R . .
C46 C 0.43076(10) 1.20410(16) 0.72006(17) 0.0288(6) Uani 1 1 d . . .
C47 C 0.33190(11) 1.29230(16) 0.74277(18) 0.0338(7) Uani 1 1 d . . .
H47 H 0.2983 1.3213 0.7493 0.041 Uiso 1 1 calc R . .
C48 C 0.37597(10) 0.84929(15) 0.78658(17) 0.0274(6) Uani 1 1 d . . .
C49 C 0.41300(10) 1.28121(16) 0.67160(17) 0.0317(6) Uani 1 1 d . . .
H49 H 0.4342 1.3028 0.6308 0.038 Uiso 1 1 calc R . .
C50 C 0.39003(10) 1.01008(15) 0.79497(18) 0.0291(6) Uani 1 1 d . . .
H50 H 0.3608 1.0128 0.7403 0.035 Uiso 1 1 calc R . .
C51 C 0.40437(10) 0.92930(15) 0.83574(17) 0.0262(6) Uani 1 1 d . . .
C52 C 0.32570(10) 0.70010(15) 0.69306(17) 0.0288(6) Uani 1 1 d . . .
C53 C 0.48380(10) 1.15606(16) 0.70408(19) 0.0354(7) Uani 1 1 d . . .
H53A H 0.4989 1.1862 0.6580 0.053 Uiso 1 1 calc R . .
H53B H 0.4727 1.0979 0.6830 0.053 Uiso 1 1 calc R . .
H53C H 0.5135 1.1536 0.7610 0.053 Uiso 1 1 calc R . .
C54 C 0.39553(10) 0.81788(15) 0.71040(17) 0.0281(6) Uani 1 1 d . . .
C55 C 0.44371(10) 0.86310(16) 0.67723(18) 0.0368(7) Uani 1 1 d . . .
H55A H 0.4540 0.8290 0.6293 0.055 Uiso 1 1 calc R . .
H55B H 0.4775 0.8696 0.7281 0.055 Uiso 1 1 calc R . .
H55C H 0.4304 0.9196 0.6532 0.055 Uiso 1 1 calc R . .
C56 C 0.26742(11) 0.57146(16) 0.68011(19) 0.0407(7) Uani 1 1 d . . .
H56A H 0.2877 0.5532 0.7412 0.061 Uiso 1 1 calc R . .
H56B H 0.2569 0.5212 0.6412 0.061 Uiso 1 1 calc R . .
H56C H 0.2325 0.6028 0.6834 0.061 Uiso 1 1 calc R . .
C57 C 0.31451(11) 1.18403(17) 0.86051(19) 0.0426(7) Uani 1 1 d . . .
H57A H 0.3337 1.2027 0.9220 0.064 Uiso 1 1 calc R . .
H57B H 0.3126 1.1215 0.8586 0.064 Uiso 1 1 calc R . .
H57C H 0.2755 1.2076 0.8440 0.064 Uiso 1 1 calc R . .
C58 C 0.32862(12) -0.0825(2) 0.4808(2) 0.0468(8) Uani 1 1 d . . .
H58 H 0.3127 -0.1383 0.4730 0.056 Uiso 1 1 calc R . .
C59 C 0.37540(12) 0.08183(19) 0.5030(2) 0.0445(8) Uani 1 1 d . . .
H59 H 0.3911 0.1378 0.5107 0.053 Uiso 1 1 calc R . .
C60 C 0.37020(12) -0.05856(19) 0.43437(19) 0.0439(8) Uani 1 1 d . . .
H60 H 0.3822 -0.0986 0.3956 0.053 Uiso 1 1 calc R . .
C61 C 0.30783(11) 0.83892(17) 0.89557(18) 0.0413(7) Uani 1 1 d . . .
H61A H 0.3317 0.8159 0.9523 0.062 Uiso 1 1 calc R . .
H61B H 0.2680 0.8200 0.8886 0.062 Uiso 1 1 calc R . .
H61C H 0.3093 0.9015 0.8973 0.062 Uiso 1 1 calc R . .
C62 C 0.39459(11) 0.02412(19) 0.4441(2) 0.0421(7) Uani 1 1 d . . .
C63 C 0.38151(12) 1.44815(17) 0.5930(2) 0.0452(8) Uani 1 1 d . . .
H63A H 0.4190 1.4589 0.6346 0.068 Uiso 1 1 calc R . .
H63B H 0.3637 1.5026 0.5698 0.068 Uiso 1 1 calc R . .
H63C H 0.3868 1.4129 0.5421 0.068 Uiso 1 1 calc R . .
C64 C 0.31032(12) -0.0245(2) 0.5389(2) 0.0514(8) Uani 1 1 d . . .
H64 H 0.2822 -0.0409 0.5705 0.062 Uiso 1 1 calc R . .
C65 C 0.33422(13) 0.0584(2) 0.5498(2) 0.0498(8) Uani 1 1 d . . .
H65 H 0.3223 0.0982 0.5889 0.060 Uiso 1 1 calc R . .
C66 C 0.43973(12) 0.0510(2) 0.3936(2) 0.0665(10) Uani 1 1 d . . .
H66A H 0.4782 0.0416 0.4326 0.100 Uiso 1 1 calc R . .
H66B H 0.4349 0.1116 0.3777 0.100 Uiso 1 1 calc R . .
H66C H 0.4351 0.0169 0.3381 0.100 Uiso 1 1 calc R . .

loop_
_atom_site_aniso_label
_atom_site_aniso_U_11
_atom_site_aniso_U_22
_atom_site_aniso_U_33
_atom_site_aniso_U_23
_atom_site_aniso_U_13
_atom_site_aniso_U_12
O4 0.0396(11) 0.0332(11) 0.0342(11) -0.0119(9) 0.0025(9) 0.0078(8)
O3 0.0387(11) 0.0327(11) 0.0393(12) 0.0051(9) 0.0031(9) -0.0066(9)
C1 0.0285(14) 0.0220(14) 0.0305(16) -0.0010(12) 0.0111(13) 0.0010(11)
C2 0.0276(14) 0.0243(14) 0.0294(16) 0.0005(12) 0.0071(13) -0.0006(11)
C3 0.0347(15) 0.0300(15) 0.0259(16) -0.0055(12) 0.0054(13) -0.0015(12)
C4 0.0259(14) 0.0278(15) 0.0249(15) 0.0019(12) 0.0036(12) -0.0003(11)
C5 0.0267(14) 0.0335(16) 0.0323(17) -0.0016(13) 0.0039(13) 0.0041(12)
C6 0.0262(14) 0.0225(14) 0.0234(15) 0.0005(11) 0.0048(11) 0.0010(11)
C7 0.0283(14) 0.0265(15) 0.0284(16) 0.0001(12) 0.0037(13) -0.0011(11)
C8 0.0263(14) 0.0266(15) 0.0291(16) -0.0006(12) 0.0064(12) 0.0037(12)
C9 0.0307(15) 0.0311(15) 0.0274(16) 0.0044(13) 0.0069(13) 0.0026(12)
C10 0.0268(14) 0.0241(14) 0.0244(15) 0.0000(12) 0.0008(12) 0.0019(11)
C11 0.0250(14) 0.0269(15) 0.0248(15) 0.0001(12) 0.0010(12) 0.0012(11)
C12 0.0322(15) 0.0251(15) 0.0277(16) -0.0016(12) 0.0063(13) 0.0043(12)
C13 0.0272(14) 0.0282(15) 0.0357(17) 0.0039(13) 0.0119(13) 0.0024(12)
C14 0.0273(14) 0.0234(14) 0.0245(15) -0.0012(12) 0.0025(12) 0.0004(11)
C15 0.0280(14) 0.0300(15) 0.0300(16) -0.0021(13) 0.0094(13) 0.0011(12)
C16 0.0299(14) 0.0276(15) 0.0292(16) 0.0030(13) 0.0077(13) 0.0026(12)
C17 0.0362(15) 0.0370(16) 0.0307(16) 0.0005(13) 0.0085(13) -0.0033(13)
C18 0.0318(15) 0.0248(15) 0.0284(16) -0.0047(12) 0.0081(13) 0.0039(12)
C19 0.0288(14) 0.0316(16) 0.0299(16) -0.0019(13) 0.0076(13) 0.0000(12)
C20 0.0305(15) 0.0293(15) 0.0262(16) -0.0045(12) 0.0065(13) -0.0023(12)
C21 0.0260(14) 0.0262(15) 0.0366(17) -0.0037(13) 0.0040(13) 0.0002(12)
C22 0.0436(17) 0.0357(17) 0.0391(18) 0.0035(14) 0.0056(15) -0.0027(13)
C23 0.0414(16) 0.0355(16) 0.0400(18) -0.0017(14) 0.0011(14) 0.0062(13)
C24 0.0406(16) 0.0369(17) 0.0365(18) -0.0069(14) 0.0037(14) 0.0045(13)
C25 0.057(2) 0.044(2) 0.064(2) 0.0118(18) 0.034(2) 0.0109(17)
C26 0.0355(16) 0.0348(17) 0.052(2) -0.0015(15) 0.0097(15) -0.0080(13)
C27 0.0465(19) 0.051(2) 0.042(2) 0.0066(16) 0.0208(17) 0.0123(16)
C28 0.0473(17) 0.0339(16) 0.0351(17) -0.0093(14) -0.0022(15) 0.0033(14)
C29 0.0448(18) 0.048(2) 0.050(2) -0.0051(17) 0.0180(17) -0.0004(15)
C30 0.054(2) 0.048(2) 0.045(2) 0.0093(16) 0.0172(17) 0.0059(16)
C31 0.052(2) 0.059(2) 0.064(2) -0.008(2) 0.025(2) -0.0058(17)
C32 0.051(2) 0.079(3) 0.042(2) 0.000(2) 0.0197(17) 0.0031(19)
C33 0.062(2) 0.097(3) 0.059(2) 0.007(2) 0.007(2) 0.024(2)
O1 0.0382(11) 0.0303(10) 0.0392(12) -0.0052(9) 0.0065(9) -0.0089(8)
O2 0.0431(11) 0.0371(11) 0.0458(12) 0.0133(10) 0.0157(10) 0.0085(9)
C34 0.0251(14) 0.0274(15) 0.0248(15) -0.0023(12) 0.0070(12) 0.0004(11)
C35 0.0253(14) 0.0254(14) 0.0251(15) -0.0006(12) 0.0007(12) 0.0006(11)
C36 0.0255(14) 0.0290(15) 0.0221(14) -0.0007(12) 0.0064(11) 0.0000(12)
C37 0.0266(14) 0.0250(14) 0.0217(15) -0.0006(12) 0.0053(12) 0.0025(11)
C38 0.0277(14) 0.0316(15) 0.0250(15) 0.0046(12) 0.0037(12) 0.0031(12)
C39 0.0306(15) 0.0318(16) 0.0264(16) -0.0030(13) 0.0046(13) 0.0002(12)
C40 0.0292(14) 0.0280(15) 0.0304(16) -0.0001(12) 0.0087(13) -0.0018(12)
C41 0.0262(14) 0.0260(15) 0.0268(15) 0.0004(12) 0.0082(12) 0.0021(11)
C42 0.0324(15) 0.0277(15) 0.0293(16) 0.0019(12) 0.0098(13) 0.0016(12)
C43 0.0381(16) 0.0264(15) 0.0295(16) 0.0039(13) 0.0049(14) 0.0040(13)
C44 0.0319(15) 0.0307(15) 0.0270(16) -0.0024(12) 0.0054(13) 0.0000(12)
C45 0.0277(14) 0.0297(15) 0.0297(16) 0.0044(13) 0.0044(13) -0.0049(12)
C46 0.0267(14) 0.0283(15) 0.0283(16) -0.0016(12) 0.0007(12) -0.0020(12)
C47 0.0341(15) 0.0290(15) 0.0394(18) -0.0014(13) 0.0105(14) 0.0069(12)
C48 0.0285(14) 0.0268(15) 0.0247(15) 0.0019(12) 0.0017(12) 0.0015(11)
C49 0.0312(15) 0.0348(16) 0.0292(16) 0.0023(13) 0.0075(13) -0.0035(13)
C50 0.0271(14) 0.0338(16) 0.0257(15) 0.0008(12) 0.0048(12) -0.0020(12)
C51 0.0269(14) 0.0270(15) 0.0244(15) -0.0001(12) 0.0055(12) 0.0004(11)
C52 0.0301(15) 0.0258(15) 0.0263(16) -0.0011(12) -0.0013(13) 0.0003(12)
C53 0.0305(15) 0.0361(16) 0.0389(17) 0.0008(13) 0.0073(14) -0.0008(12)
C54 0.0271(14) 0.0282(15) 0.0276(16) 0.0038(12) 0.0038(12) 0.0007(12)
C55 0.0313(15) 0.0409(17) 0.0367(18) -0.0036(14) 0.0055(14) -0.0050(13)
C56 0.0426(17) 0.0390(17) 0.0392(18) 0.0011(14) 0.0071(15) -0.0100(14)
C57 0.0422(17) 0.0396(17) 0.049(2) 0.0089(15) 0.0168(15) 0.0068(14)
C58 0.0389(18) 0.050(2) 0.046(2) 0.0097(16) -0.0007(16) -0.0077(15)
C59 0.0389(17) 0.0444(19) 0.0425(19) 0.0052(16) -0.0053(16) 0.0002(14)
C60 0.0409(18) 0.051(2) 0.0345(18) 0.0010(15) -0.0013(15) 0.0062(15)
C61 0.0420(17) 0.0450(18) 0.0389(18) 0.0003(14) 0.0139(15) -0.0057(14)
C62 0.0312(16) 0.055(2) 0.0384(19) 0.0096(16) 0.0046(15) 0.0038(15)
C63 0.0551(18) 0.0370(17) 0.047(2) 0.0125(15) 0.0202(16) 0.0065(14)
C64 0.0392(18) 0.078(3) 0.0367(19) 0.0145(18) 0.0091(16) -0.0018(17)
C65 0.052(2) 0.063(2) 0.0316(18) -0.0026(16) 0.0055(16) 0.0081(17)
C66 0.0438(19) 0.087(3) 0.070(2) 0.026(2) 0.0161(18) 0.0066(18)

loop_
_atom_type_symbol
_atom_type_description
_atom_type_scat_dispersion_real
_atom_type_scat_dispersion_imag
_atom_type_scat_source
C C 0.0033 0.0016 'International Tables Vol C Tables 4.2.6.8 and 6.1.1.4'
H H 0.0000 0.0000 'International Tables Vol C Tables 4.2.6.8 and 6.1.1.4'
O O 0.0106 0.0060 'International Tables Vol C Tables 4.2.6.8 and 6.1.1.4'

loop_
_geom_angle_atom_site_label_1
_geom_angle_atom_site_label_2
_geom_angle_atom_site_label_3
_geom_angle
_geom_angle_site_symmetry_1
_geom_angle_site_symmetry_3
_geom_angle_publ_flag
C18 O4 C28 117.23(18) . . ?
C13 O3 C26 116.4(2) . . ?
C8 C1 C15 120.0(2) . . ?
C8 C1 C4 120.7(2) . . ?
C15 C1 C4 119.2(2) . . ?
C16 C2 C20 119.5(2) . . ?
C16 C2 C11 120.3(2) . . ?
C20 C2 C11 120.3(2) . . ?
C18 C3 C16 120.2(2) . . ?
C18 C3 H3 119.9 . . ?
C16 C3 H3 119.9 . . ?
C19 C4 C14 119.1(2) . . ?
C19 C4 C1 119.9(2) . . ?
C14 C4 C1 120.9(2) . . ?
C20 C5 C18 120.9(2) . . ?
C20 C5 H5 119.6 . . ?
C18 C5 H5 119.6 . . ?
C10 C6 C14 119.8(2) . . ?
C10 C6 C6 120.3(3) . 3_577 ?
C14 C6 C6 119.9(3) . 3_577 ?
C12 C7 C14 121.4(2) . 3_577 ?
C12 C7 H7 119.3 . . ?
C14 C7 H7 119.3 3_577 . ?
C21 C8 C1 119.0(2) . . ?
C21 C8 C22 119.2(2) . . ?
C1 C8 C22 121.7(2) . . ?
C15 C9 C13 120.5(2) . . ?
C15 C9 H9 119.7 . . ?
C13 C9 H9 119.8 . . ?
C11 C10 C6 120.0(2) . . ?
C11 C10 C12 122.0(2) . . ?
C6 C10 C12 118.0(2) . . ?
C19 C11 C10 118.9(2) . . ?
C19 C11 C2 119.6(2) . . ?
C10 C11 C2 121.5(2) . . ?
C7 C12 C10 122.2(2) . . ?
C7 C12 H12 118.9 . . ?
C10 C12 H12 118.9 . . ?
O3 C13 C21 124.2(2) . . ?
O3 C13 C9 115.7(2) . . ?
C21 C13 C9 120.1(2) . . ?
C4 C14 C6 119.6(2) . . ?
C4 C14 C7 122.3(2) . 3_577 ?
C6 C14 C7 118.1(2) . 3_577 ?
C9 C15 C1 119.6(2) . . ?
C9 C15 C17 119.6(2) . . ?
C1 C15 C17 120.8(2) . . ?
C3 C16 C2 119.9(2) . . ?
C3 C16 C23 119.5(2) . . ?
C2 C16 C23 120.5(2) . . ?
C15 C17 H17A 109.5 . . ?
C15 C17 H17B 109.5 . . ?
H17A C17 H17B 109.5 . . ?
C15 C17 H17C 109.5 . . ?
H17A C17 H17C 109.5 . . ?
H17B C17 H17C 109.5 . . ?
O4 C18 C3 124.4(2) . . ?
O4 C18 C5 115.5(2) . . ?
C3 C18 C5 120.1(2) . . ?
C11 C19 C4 122.7(2) . . ?
C11 C19 H19 118.7 . . ?
C4 C19 H19 118.7 . . ?
C5 C20 C2 119.4(2) . . ?
C5 C20 C24 120.2(2) . . ?
C2 C20 C24 120.4(2) . . ?
C13 C21 C8 120.7(2) . . ?
C13 C21 H21 119.7 . . ?
C8 C21 H21 119.7 . . ?
C8 C22 H22A 109.5 . . ?
C8 C22 H22B 109.5 . . ?
H22A C22 H22B 109.5 . . ?
C8 C22 H22C 109.5 . . ?
H22A C22 H22C 109.5 . . ?
H22B C22 H22C 109.5 . . ?
C8 C22 H22D 109.5 . . ?
H22A C22 H22D 141.1 . . ?
H22B C22 H22D 56.3 . . ?
H22C C22 H22D 56.3 . . ?
C8 C22 H22E 109.5 . . ?
H22A C22 H22E 56.3 . . ?
H22B C22 H22E 141.1 . . ?
H22C C22 H22E 56.3 . . ?
H22D C22 H22E 109.5 . . ?
C8 C22 H22F 109.5 . . ?
H22A C22 H22F 56.3 . . ?
H22B C22 H22F 56.3 . . ?
H22C C22 H22F 141.1 . . ?
H22D C22 H22F 109.5 . . ?
H22E C22 H22F 109.5 . . ?
C16 C23 H23A 109.5 . . ?
C16 C23 H23B 109.5 . . ?
H23A C23 H23B 109.5 . . ?
C16 C23 H23C 109.5 . . ?
H23A C23 H23C 109.5 . . ?
H23B C23 H23C 109.5 . . ?
C20 C24 H24A 109.5 . . ?
C20 C24 H24B 109.5 . . ?
H24A C24 H24B 109.5 . . ?
C20 C24 H24C 109.5 . . ?
H24A C24 H24C 109.5 . . ?
H24B C24 H24C 109.5 . . ?
C27 C25 C31 121.0(3) . . ?
C27 C25 H25 119.5 . . ?
C31 C25 H25 119.5 . . ?
O3 C26 H26A 109.5 . . ?
O3 C26 H26B 109.5 . . ?
H26A C26 H26B 109.5 . . ?
O3 C26 H26C 109.5 . . ?
H26A C26 H26C 109.5 . . ?
H26B C26 H26C 109.5 . . ?
C29 C27 C25 117.6(3) . . ?
C29 C27 C33 121.5(3) . . ?
C25 C27 C33 121.0(3) . . ?
O4 C28 H28A 109.5 . . ?
O4 C28 H28B 109.5 . . ?
H28A C28 H28B 109.5 . . ?
O4 C28 H28C 109.5 . . ?
H28A C28 H28C 109.5 . . ?
H28B C28 H28C 109.5 . . ?
C30 C29 C27 121.8(3) . . ?
C30 C29 H29 119.1 . . ?
C27 C29 H29 119.1 . . ?
C29 C30 C32 119.9(3) . . ?
C29 C30 H30 120.1 . . ?
C32 C30 H30 120.1 . . ?
C32 C31 C25 120.1(3) . . ?
C32 C31 H31 120.0 . . ?
C25 C31 H31 120.0 . . ?
C31 C32 C30 119.7(3) . . ?
C31 C32 H32 120.1 . . ?
C30 C32 H32 120.1 . . ?
C27 C33 H33A 109.5 . . ?
C27 C33 H33B 109.5 . . ?
H33A C33 H33B 109.5 . . ?
C27 C33 H33C 109.5 . . ?
H33A C33 H33C 109.5 . . ?
H33B C33 H33C 109.5 . . ?
C52 O1 C56 116.4(2) . . ?
C43 O2 C63 117.6(2) . . ?
C51 C34 C36 119.1(2) . . ?
C51 C34 C40 122.3(2) . . ?
C36 C34 C40 118.5(2) . . ?
C46 C35 C44 119.3(2) . . ?
C46 C35 C37 120.2(2) . . ?
C44 C35 C37 120.6(2) . . ?
C34 C36 C41 120.2(2) . . ?
C34 C36 C36 120.1(3) . 3_677 ?
C41 C36 C36 119.7(3) . 3_677 ?
C50 C37 C41 118.6(2) . . ?
C50 C37 C35 119.2(2) . . ?
C41 C37 C35 122.2(2) . . ?
C48 C38 C45 119.7(2) . . ?
C48 C38 C61 121.4(2) . . ?
C45 C38 C61 118.9(2) . . ?
C52 C39 C54 121.4(2) . . ?
C52 C39 H39 119.3 . . ?
C54 C39 H39 119.3 . . ?
C42 C40 C34 121.4(2) . . ?
C42 C40 H40 119.3 . . ?
C34 C40 H40 119.3 . . ?
C37 C41 C36 119.6(2) . . ?
C37 C41 C42 122.2(2) . 3_677 ?
C36 C41 C42 118.2(2) . 3_677 ?
C40 C42 C41 122.1(2) . 3_677 ?
C40 C42 H42 119.0 . . ?
C41 C42 H42 119.0 3_677 . ?
O2 C43 C49 124.8(2) . . ?
O2 C43 C47 115.7(2) . . ?
C49 C43 C47 119.5(2) . . ?
C47 C44 C35 119.6(2) . . ?
C47 C44 C57 119.7(2) . . ?
C35 C44 C57 120.7(2) . . ?
C52 C45 C38 119.7(2) . . ?
C52 C45 H45 120.1 . . ?
C38 C45 H45 120.1 . . ?
C49 C46 C35 120.0(2) . . ?
C49 C46 C53 119.2(2) . . ?
C35 C46 C53 120.8(2) . . ?
C44 C47 C43 121.1(2) . . ?
C44 C47 H47 119.4 . . ?
C43 C47 H47 119.4 . . ?
C38 C48 C54 119.9(2) . . ?
C38 C48 C51 121.4(2) . . ?
C54 C48 C51 118.7(2) . . ?
C43 C49 C46 120.5(2) . . ?
C43 C49 H49 119.8 . . ?
C46 C49 H49 119.8 . . ?
C51 C50 C37 123.6(2) . . ?
C51 C50 H50 118.2 . . ?
C37 C50 H50 118.2 . . ?
C50 C51 C34 119.0(2) . . ?
C50 C51 C48 119.1(2) . . ?
C34 C51 C48 121.8(2) . . ?
C39 C52 O1 115.5(2) . . ?
C39 C52 C45 120.1(2) . . ?
O1 C52 C45 124.5(2) . . ?
C46 C53 H53A 109.5 . . ?
C46 C53 H53B 109.5 . . ?
H53A C53 H53B 109.5 . . ?
C46 C53 H53C 109.5 . . ?
H53A C53 H53C 109.5 . . ?
H53B C53 H53C 109.5 . . ?
C39 C54 C48 119.2(2) . . ?
C39 C54 C55 119.4(2) . . ?
C48 C54 C55 121.4(2) . . ?
C54 C55 H55A 109.5 . . ?
C54 C55 H55B 109.5 . . ?
H55A C55 H55B 109.5 . . ?
C54 C55 H55C 109.5 . . ?
H55A C55 H55C 109.5 . . ?
H55B C55 H55C 109.5 . . ?
O1 C56 H56A 109.5 . . ?
O1 C56 H56B 109.5 . . ?
H56A C56 H56B 109.5 . . ?
O1 C56 H56C 109.5 . . ?
H56A C56 H56C 109.5 . . ?
H56B C56 H56C 109.5 . . ?
C44 C57 H57A 109.5 . . ?
C44 C57 H57B 109.5 . . ?
H57A C57 H57B 109.5 . . ?
C44 C57 H57C 109.5 . . ?
H57A C57 H57C 109.5 . . ?
H57B C57 H57C 109.5 . . ?
C60 C58 C64 120.5(3) . . ?
C60 C58 H58 119.8 . . ?
C64 C58 H58 119.8 . . ?
C65 C59 C62 121.8(3) . . ?
C65 C59 H59 119.1 . . ?
C62 C59 H59 119.1 . . ?
C58 C60 C62 121.2(3) . . ?
C58 C60 H60 119.4 . . ?
C62 C60 H60 119.4 . . ?
C38 C61 H61A 109.5 . . ?
C38 C61 H61B 109.5 . . ?
H61A C61 H61B 109.5 . . ?
C38 C61 H61C 109.5 . . ?
H61A C61 H61C 109.5 . . ?
H61B C61 H61C 109.5 . . ?
C60 C62 C59 117.4(3) . . ?
C60 C62 C66 121.6(3) . . ?
C59 C62 C66 121.0(3) . . ?
O2 C63 H63A 109.5 . . ?
O2 C63 H63B 109.5 . . ?
H63A C63 H63B 109.5 . . ?
O2 C63 H63C 109.5 . . ?
H63A C63 H63C 109.5 . . ?
H63B C63 H63C 109.5 . . ?
C58 C64 C65 119.3(3) . . ?
C58 C64 H64 120.4 . . ?
C65 C64 H64 120.4 . . ?
C59 C65 C64 119.9(3) . . ?
C59 C65 H65 120.1 . . ?
C64 C65 H65 120.1 . . ?
C62 C66 H66A 109.5 . . ?
C62 C66 H66B 109.5 . . ?
H66A C66 H66B 109.5 . . ?
C62 C66 H66C 109.5 . . ?
H66A C66 H66C 109.5 . . ?
H66B C66 H66C 109.5 . . ?

loop_
_geom_bond_atom_site_label_1
_geom_bond_atom_site_label_2
_geom_bond_distance
_geom_bond_site_symmetry_2
_geom_bond_publ_flag
O4 C18 1.377(3) . ?
O4 C28 1.428(3) . ?
O3 C13 1.372(3) . ?
O3 C26 1.429(3) . ?
C1 C8 1.402(3) . ?
C1 C15 1.407(3) . ?
C1 C4 1.492(3) . ?
C2 C16 1.398(3) . ?
C2 C20 1.408(3) . ?
C2 C11 1.495(3) . ?
C3 C18 1.380(3) . ?
C3 C16 1.391(3) . ?
C3 H3 0.9300 . ?
C4 C19 1.398(3) . ?
C4 C14 1.404(3) . ?
C5 C20 1.383(3) . ?
C5 C18 1.383(3) . ?
C5 H5 0.9300 . ?
C6 C10 1.422(3) . ?
C6 C14 1.428(3) . ?
C6 C6 1.430(5) 3_577 ?
C7 C12 1.342(3) . ?
C7 C14 1.444(3) 3_577 ?
C7 H7 0.9300 . ?
C8 C21 1.398(3) . ?
C8 C22 1.506(3) . ?
C9 C15 1.381(3) . ?
C9 C13 1.392(3) . ?
C9 H9 0.9300 . ?
C10 C11 1.405(3) . ?
C10 C12 1.434(3) . ?
C11 C19 1.394(3) . ?
C12 H12 0.9300 . ?
C13 C21 1.380(3) . ?
C14 C7 1.444(3) 3_577 ?
C15 C17 1.513(3) . ?
C16 C23 1.515(3) . ?
C17 H17A 0.9600 . ?
C17 H17B 0.9600 . ?
C17 H17C 0.9600 . ?
C19 H19 0.9300 . ?
C20 C24 1.508(3) . ?
C21 H21 0.9300 . ?
C22 H22A 0.9600 . ?
C22 H22B 0.9600 . ?
C22 H22C 0.9600 . ?
C22 H22D 0.9600 . ?
C22 H22E 0.9600 . ?
C22 H22F 0.9600 . ?
C23 H23A 0.9600 . ?
C23 H23B 0.9600 . ?
C23 H23C 0.9600 . ?
C24 H24A 0.9600 . ?
C24 H24B 0.9600 . ?
C24 H24C 0.9600 . ?
C25 C27 1.387(4) . ?
C25 C31 1.389(4) . ?
C25 H25 0.9300 . ?
C26 H26A 0.9600 . ?
C26 H26B 0.9600 . ?
C26 H26C 0.9600 . ?
C27 C29 1.381(4) . ?
C27 C33 1.504(4) . ?
C28 H28A 0.9600 . ?
C28 H28B 0.9600 . ?
C28 H28C 0.9600 . ?
C29 C30 1.373(4) . ?
C29 H29 0.9300 . ?
C30 C32 1.381(4) . ?
C30 H30 0.9300 . ?
C31 C32 1.367(4) . ?
C31 H31 0.9300 . ?
C32 H32 0.9300 . ?
C33 H33A 0.9600 . ?
C33 H33B 0.9600 . ?
C33 H33C 0.9600 . ?
O1 C52 1.382(3) . ?
O1 C56 1.419(3) . ?
O2 C43 1.369(3) . ?
O2 C63 1.434(3) . ?
C34 C51 1.407(3) . ?
C34 C36 1.427(3) . ?
C34 C40 1.429(3) . ?
C35 C46 1.396(3) . ?
C35 C44 1.407(3) . ?
C35 C37 1.493(3) . ?
C36 C41 1.427(3) . ?
C36 C36 1.440(4) 3_677 ?
C37 C50 1.393(3) . ?
C37 C41 1.402(3) . ?
C38 C48 1.399(3) . ?
C38 C45 1.407(3) . ?
C38 C61 1.508(3) . ?
C39 C52 1.380(3) . ?
C39 C54 1.384(3) . ?
C39 H39 0.9300 . ?
C40 C42 1.355(3) . ?
C40 H40 0.9300 . ?
C41 C42 1.435(3) 3_677 ?
C42 C41 1.435(3) 3_677 ?
C42 H42 0.9300 . ?
C43 C49 1.384(3) . ?
C43 C47 1.385(3) . ?
C44 C47 1.384(3) . ?
C44 C57 1.521(3) . ?
C45 C52 1.386(3) . ?
C45 H45 0.9300 . ?
C46 C49 1.395(3) . ?
C46 C53 1.512(3) . ?
C47 H47 0.9300 . ?
C48 C54 1.403(3) . ?
C48 C51 1.500(3) . ?
C49 H49 0.9300 . ?
C50 C51 1.384(3) . ?
C50 H50 0.9300 . ?
C53 H53A 0.9600 . ?
C53 H53B 0.9600 . ?
C53 H53C 0.9600 . ?
C54 C55 1.505(3) . ?
C55 H55A 0.9600 . ?
C55 H55B 0.9600 . ?
C55 H55C 0.9600 . ?
C56 H56A 0.9600 . ?
C56 H56B 0.9600 . ?
C56 H56C 0.9600 . ?
C57 H57A 0.9600 . ?
C57 H57B 0.9600 . ?
C57 H57C 0.9600 . ?
C58 C60 1.372(4) . ?
C58 C64 1.377(4) . ?
C58 H58 0.9300 . ?
C59 C65 1.365(4) . ?
C59 C62 1.392(4) . ?
C59 H59 0.9300 . ?
C60 C62 1.384(4) . ?
C60 H60 0.9300 . ?
C61 H61A 0.9600 . ?
C61 H61B 0.9600 . ?
C61 H61C 0.9600 . ?
C62 C66 1.493(4) . ?
C63 H63A 0.9600 . ?
C63 H63B 0.9600 . ?
C63 H63C 0.9600 . ?
C64 C65 1.384(4) . ?
C64 H64 0.9300 . ?
C65 H65 0.9300 . ?
C66 H66A 0.9600 . ?
C66 H66B 0.9600 . ?
C66 H66C 0.9600 . ?

loop_
_geom_torsion_atom_site_label_1
_geom_torsion_atom_site_label_2
_geom_torsion_atom_site_label_3
_geom_torsion_atom_site_label_4
_geom_torsion
_geom_torsion_site_symmetry_1
_geom_torsion_site_symmetry_2
_geom_torsion_site_symmetry_3
_geom_torsion_site_symmetry_4
_geom_torsion_publ_flag
C8 C1 C4 C19 -105.3(3) . . . . ?
C15 C1 C4 C19 76.3(3) . . . . ?
C8 C1 C4 C14 77.3(3) . . . . ?
C15 C1 C4 C14 -101.1(3) . . . . ?
C15 C1 C8 C21 1.7(3) . . . . ?
C4 C1 C8 C21 -176.7(2) . . . . ?
C15 C1 C8 C22 -177.7(2) . . . . ?
C4 C1 C8 C22 3.9(3) . . . . ?
C14 C6 C10 C11 0.9(3) . . . . ?
C6 C6 C10 C11 179.7(3) 3_577 . . . ?
C14 C6 C10 C12 -179.8(2) . . . . ?
C6 C6 C10 C12 -0.9(4) 3_577 . . . ?
C6 C10 C11 C19 -0.8(3) . . . . ?
C12 C10 C11 C19 179.8(2) . . . . ?
C6 C10 C11 C2 -178.8(2) . . . . ?
C12 C10 C11 C2 1.8(3) . . . . ?
C16 C2 C11 C19 -87.3(3) . . . . ?
C20 C2 C11 C19 93.7(3) . . . . ?
C16 C2 C11 C10 90.7(3) . . . . ?
C20 C2 C11 C10 -88.4(3) . . . . ?
C14 C7 C12 C10 -0.3(4) 3_577 . . . ?
C11 C10 C12 C7 179.9(2) . . . . ?
C6 C10 C12 C7 0.5(4) . . . . ?
C26 O3 C13 C21 -7.5(3) . . . . ?
C26 O3 C13 C9 173.3(2) . . . . ?
C15 C9 C13 O3 -179.4(2) . . . . ?
C15 C9 C13 C21 1.4(4) . . . . ?
C19 C4 C14 C6 -0.4(3) . . . . ?
C1 C4 C14 C6 177.0(2) . . . . ?
C19 C4 C14 C7 179.6(2) . . . 3_577 ?
C1 C4 C14 C7 -3.0(4) . . . 3_577 ?
C10 C6 C14 C4 -0.3(3) . . . . ?
C6 C6 C14 C4 -179.1(3) 3_577 . . . ?
C10 C6 C14 C7 179.8(2) . . . 3_577 ?
C6 C6 C14 C7 1.0(4) 3_577 . . 3_577 ?
C13 C9 C15 C1 -0.7(4) . . . . ?
C13 C9 C15 C17 180.0(2) . . . . ?
C8 C1 C15 C9 -0.9(4) . . . . ?
C4 C1 C15 C9 177.5(2) . . . . ?
C8 C1 C15 C17 178.5(2) . . . . ?
C4 C1 C15 C17 -3.1(3) . . . . ?
C18 C3 C16 C2 0.7(4) . . . . ?
C18 C3 C16 C23 -179.7(2) . . . . ?
C20 C2 C16 C3 0.7(4) . . . . ?
C11 C2 C16 C3 -178.4(2) . . . . ?
C20 C2 C16 C23 -179.0(2) . . . . ?
C11 C2 C16 C23 2.0(3) . . . . ?
C28 O4 C18 C3 -11.2(3) . . . . ?
C28 O4 C18 C5 168.4(2) . . . . ?
C16 C3 C18 O4 177.6(2) . . . . ?
C16 C3 C18 C5 -2.1(4) . . . . ?
C20 C5 C18 O4 -177.5(2) . . . . ?
C20 C5 C18 C3 2.2(4) . . . . ?
C10 C11 C19 C4 0.1(4) . . . . ?
C2 C11 C19 C4 178.2(2) . . . . ?
C14 C4 C19 C11 0.5(4) . . . . ?
C1 C4 C19 C11 -176.9(2) . . . . ?
C18 C5 C20 C2 -0.8(4) . . . . ?
C18 C5 C20 C24 178.6(2) . . . . ?
C16 C2 C20 C5 -0.6(3) . . . . ?
C11 C2 C20 C5 178.4(2) . . . . ?
C16 C2 C20 C24 -180.0(2) . . . . ?
C11 C2 C20 C24 -0.9(3) . . . . ?
O3 C13 C21 C8 -179.7(2) . . . . ?
C9 C13 C21 C8 -0.5(4) . . . . ?
C1 C8 C21 C13 -1.0(4) . . . . ?
C22 C8 C21 C13 178.4(2) . . . . ?
C31 C25 C27 C29 -0.6(4) . . . . ?
C31 C25 C27 C33 -179.9(3) . . . . ?
C25 C27 C29 C30 0.9(4) . . . . ?
C33 C27 C29 C30 -179.8(3) . . . . ?
C27 C29 C30 C32 -0.2(4) . . . . ?
C27 C25 C31 C32 -0.3(4) . . . . ?
C25 C31 C32 C30 1.0(4) . . . . ?
C29 C30 C32 C31 -0.8(4) . . . . ?
C51 C34 C36 C41 0.0(3) . . . . ?
C40 C34 C36 C41 179.4(2) . . . . ?
C51 C34 C36 C36 -179.7(3) . . . 3_677 ?
C40 C34 C36 C36 -0.2(4) . . . 3_677 ?
C46 C35 C37 C50 -95.8(3) . . . . ?
C44 C35 C37 C50 82.5(3) . . . . ?
C46 C35 C37 C41 83.0(3) . . . . ?
C44 C35 C37 C41 -98.7(3) . . . . ?
C51 C34 C40 C42 179.8(2) . . . . ?
C36 C34 C40 C42 0.4(3) . . . . ?
C50 C37 C41 C36 -0.3(3) . . . . ?
C35 C37 C41 C36 -179.1(2) . . . . ?
C50 C37 C41 C42 -179.6(2) . . . 3_677 ?
C35 C37 C41 C42 1.5(3) . . . 3_677 ?
C34 C36 C41 C37 0.3(3) . . . . ?
C36 C36 C41 C37 179.9(3) 3_677 . . . ?
C34 C36 C41 C42 179.6(2) . . . 3_677 ?
C36 C36 C41 C42 -0.8(4) 3_677 . . 3_677 ?
C34 C40 C42 C41 0.0(4) . . . 3_677 ?
C63 O2 C43 C49 -10.4(4) . . . . ?
C63 O2 C43 C47 169.3(2) . . . . ?
C46 C35 C44 C47 0.2(4) . . . . ?
C37 C35 C44 C47 -178.1(2) . . . . ?
C46 C35 C44 C57 -177.8(2) . . . . ?
C37 C35 C44 C57 3.9(3) . . . . ?
C48 C38 C45 C52 0.1(3) . . . . ?
C61 C38 C45 C52 -179.7(2) . . . . ?
C44 C35 C46 C49 0.3(4) . . . . ?
C37 C35 C46 C49 178.6(2) . . . . ?
C44 C35 C46 C53 -178.3(2) . . . . ?
C37 C35 C46 C53 0.0(3) . . . . ?
C35 C44 C47 C43 -1.5(4) . . . . ?
C57 C44 C47 C43 176.5(2) . . . . ?
O2 C43 C47 C44 -177.5(2) . . . . ?
C49 C43 C47 C44 2.2(4) . . . . ?
C45 C38 C48 C54 1.0(3) . . . . ?
C61 C38 C48 C54 -179.3(2) . . . . ?
C45 C38 C48 C51 -179.6(2) . . . . ?
C61 C38 C48 C51 0.2(3) . . . . ?
O2 C43 C49 C46 178.0(2) . . . . ?
C47 C43 C49 C46 -1.7(4) . . . . ?
C35 C46 C49 C43 0.4(4) . . . . ?
C53 C46 C49 C43 179.0(2) . . . . ?
C41 C37 C50 C51 0.2(4) . . . . ?
C35 C37 C50 C51 179.0(2) . . . . ?
C37 C50 C51 C34 0.1(4) . . . . ?
C37 C50 C51 C48 -175.0(2) . . . . ?
C36 C34 C51 C50 -0.1(3) . . . . ?
C40 C34 C51 C50 -179.6(2) . . . . ?
C36 C34 C51 C48 174.8(2) . . . . ?
C40 C34 C51 C48 -4.6(4) . . . . ?
C38 C48 C51 C50 -103.6(3) . . . . ?
C54 C48 C51 C50 75.9(3) . . . . ?
C38 C48 C51 C34 81.5(3) . . . . ?
C54 C48 C51 C34 -99.0(3) . . . . ?
C54 C39 C52 O1 -179.1(2) . . . . ?
C54 C39 C52 C45 1.3(4) . . . . ?
C56 O1 C52 C39 168.5(2) . . . . ?
C56 O1 C52 C45 -11.9(3) . . . . ?
C38 C45 C52 C39 -1.2(4) . . . . ?
C38 C45 C52 O1 179.2(2) . . . . ?
C52 C39 C54 C48 -0.2(3) . . . . ?
C52 C39 C54 C55 179.8(2) . . . . ?
C38 C48 C54 C39 -0.9(3) . . . . ?
C51 C48 C54 C39 179.6(2) . . . . ?
C38 C48 C54 C55 179.0(2) . . . . ?
C51 C48 C54 C55 -0.4(3) . . . . ?
C64 C58 C60 C62 -0.3(4) . . . . ?
C58 C60 C62 C59 0.2(4) . . . . ?
C58 C60 C62 C66 -179.8(2) . . . . ?
C65 C59 C62 C60 0.1(4) . . . . ?
C65 C59 C62 C66 -179.9(2) . . . . ?
C60 C58 C64 C65 0.2(4) . . . . ?
C62 C59 C65 C64 -0.2(4) . . . . ?
C58 C64 C65 C59 0.1(4) . . . . ?
